data_4315829
loop_
_publ_author_name
'Zhengxing Zhang'
'Lixin Zhang'
'Yanrong Li'
'Longcheng Hong'
'Zhenxia Chen'
'Xigeng Zhou'

_publ_contact_author_address
;Department of Chemistry
Molecular Catalysis and Innovative Material Laboratory 
Fudan University
Shanghai 200433
State Key Laboratory of Organometallic Chemistry
Shanghai 200032
People's Republic of China
;
_publ_contact_author_email xgzhou@fudan.edu.cn
_publ_contact_author_name 'Zhou, Xigeng'
_publ_section_title
;
 Activation of Bis(guanidinate)lanthanide Alkyl and Aryl Complexes on
 Elemental Sulfur: Synthesis and Characterization of
 Bis(guanidinate)lanthanide Thiolates and Disulfides
;
_journal_name_full 'Inorganic Chemistry'
_journal_page_first 5715
_journal_page_last 5722
_journal_paper_doi 10.1021/ic100617n
_journal_volume 49
_journal_year 2010
_chemical_formula_sum 'C88 H170 N12 S2 Si8 Yb2'
_chemical_formula_weight 2031.28
_chemical_name_systematic
; 
 ? 
;
_space_group_IT_number 41
_symmetry_cell_setting orthorhombic
_symmetry_space_group_name_Hall 'A 2 -2ab'
_symmetry_space_group_name_H-M 'A e a 2'
_atom_sites_solution_hydrogens geom
_atom_sites_solution_primary direct
_atom_sites_solution_secondary difmap
_audit_creation_method SHELXL-97
_cell_angle_alpha 90.00
_cell_angle_beta 90.00
_cell_angle_gamma 90.00
_cell_formula_units_Z 4
_cell_length_a 19.327(6)
_cell_length_b 21.140(7)
_cell_length_c 29.528(9)
_cell_measurement_reflns_used 7625
_cell_measurement_temperature 293(2)
_cell_measurement_theta_max 23.794
_cell_measurement_theta_min 2.370
_cell_volume 12064(7)
_computing_cell_refinement 'Bruker SMART'
_computing_data_collection 'Bruker SMART'
_computing_data_reduction 'Bruker SHELXTL'
_computing_molecular_graphics 'Bruker SHELXTL'
_computing_publication_material 'Bruker SHELXTL'
_computing_structure_refinement 'SHELXL-97 (Sheldrick, 1997)'
_computing_structure_solution 'SHELXS-97 (Sheldrick, 1990)'
_diffrn_ambient_temperature 293(2)
_diffrn_measured_fraction_theta_full 0.999
_diffrn_measured_fraction_theta_max 0.999
_diffrn_measurement_device_type 'CCD area detector'
_diffrn_measurement_method 'phi and omega scans'
_diffrn_radiation_monochromator graphite
_diffrn_radiation_source 'fine-focus sealed tube'
_diffrn_radiation_type MoK\a
_diffrn_radiation_wavelength 0.71073
_diffrn_reflns_av_R_equivalents 0.0000
_diffrn_reflns_av_sigmaI/netI 0.0640
_diffrn_reflns_limit_h_max 23
_diffrn_reflns_limit_h_min -23
_diffrn_reflns_limit_k_max 26
_diffrn_reflns_limit_k_min -26
_diffrn_reflns_limit_l_max 31
_diffrn_reflns_limit_l_min -36
_diffrn_reflns_number 10085
_diffrn_reflns_theta_full 26.01
_diffrn_reflns_theta_max 26.01
_diffrn_reflns_theta_min 1.38
_exptl_absorpt_coefficient_mu 1.694
_exptl_absorpt_correction_T_max 0.8225
_exptl_absorpt_correction_T_min 0.7281
_exptl_absorpt_correction_type multi-scan
_exptl_absorpt_process_details sadabs
_exptl_crystal_colour red
_exptl_crystal_density_diffrn 1.118
_exptl_crystal_density_method 'not measured'
_exptl_crystal_description prism
_exptl_crystal_F_000 4264
_exptl_crystal_size_max 0.20
_exptl_crystal_size_mid 0.20
_exptl_crystal_size_min 0.12
_refine_diff_density_max 0.988
_refine_diff_density_min -0.548
_refine_diff_density_rms 0.075
_refine_ls_abs_structure_details 'Flack H D (1983), Acta Cryst. A39, 876-881'
_refine_ls_abs_structure_Flack 0.053(13)
_refine_ls_extinction_method none
_refine_ls_goodness_of_fit_ref 1.019
_refine_ls_hydrogen_treatment constr
_refine_ls_matrix_type full
_refine_ls_number_parameters 506
_refine_ls_number_reflns 10085
_refine_ls_number_restraints 1
_refine_ls_restrained_S_all 1.019
_refine_ls_R_factor_all 0.0578
_refine_ls_R_factor_gt 0.0325
_refine_ls_shift/su_max 0.001
_refine_ls_shift/su_mean 0.000
_refine_ls_structure_factor_coef Fsqd
_refine_ls_weighting_details 'calc w=1/[\s^2^(Fo^2^)+(0.0453P)^2^+0.0000P] where P=(Fo^2^+2Fc^2^)/3'
_refine_ls_weighting_scheme calc
_refine_ls_wR_factor_gt 0.0972
_refine_ls_wR_factor_ref 0.1020
_reflns_number_gt 5915
_reflns_number_total 10085
_reflns_threshold_expression >2sigma(I)
_cod_data_source_file ic100617n_si_001_13.cif
_cod_data_source_block f80509e-Complex6-Yb
_cod_depositor_comments
;
The following automatic conversions were performed:

'_symmetry_cell_setting' value 'Orthorhombic' changed to
'orthorhombic' according to the built-in table from CIF Core
dictionary named 'cif_core.dic' version 2.4.1 from 2010-06-29.

Automatic conversion script
Id: cif_fix_values 1646 2011-03-28 12:23:43Z adriana 

2021-08-29
Space group name changed to comply with IUCR recomendations
                 miguel
;
_cod_original_sg_symbol_H-M 'A b a 2'
_cod_original_cell_volume 12064(6)
_cod_database_code 4315829

loop_
_symmetry_equiv_pos_as_xyz
'x, y, z'
'-x, -y, z'
'x+1/2, -y+1/2, z'
'-x+1/2, y+1/2, z'
'x, y+1/2, z+1/2'
'-x, -y+1/2, z+1/2'
'x+1/2, -y+1, z+1/2'
'-x+1/2, y+1, z+1/2'

loop_
_atom_site_label
_atom_site_type_symbol
_atom_site_fract_x
_atom_site_fract_y
_atom_site_fract_z
_atom_site_U_iso_or_equiv
_atom_site_adp_type
_atom_site_occupancy
_atom_site_symmetry_multiplicity
_atom_site_calc_flag
_atom_site_refinement_flags
_atom_site_disorder_assembly
_atom_site_disorder_group
Yb1 Yb 0.0000 0.0000 0.838541(11) 0.03150(17) Uani 1 2 d S . .
Yb2 Yb 0.0000 0.0000 1.000840(10) 0.02954(16) Uani 1 2 d S . .
S1 S 0.06579(11) 0.03559(11) 0.91981(12) 0.0638(6) Uani 1 1 d . . .
N1 N 0.0385(4) 0.0831(3) 0.7936(2) 0.0435(18) Uani 1 1 d . . .
N2 N -0.0736(4) 0.0828(3) 0.8144(2) 0.0396(18) Uani 1 1 d . . .
N3 N -0.0305(4) 0.1714(3) 0.7688(2) 0.0449(17) Uani 1 1 d . . .
N4 N 0.0987(3) -0.0038(3) 1.0446(2) 0.0399(15) Uani 1 1 d . . .
N5 N 0.0506(4) -0.0960(3) 1.0245(2) 0.0383(19) Uani 1 1 d . . .
N6 N 0.1574(4) -0.0987(3) 1.0693(2) 0.0440(18) Uani 1 1 d . . .
Si1 Si -0.01339(18) 0.24253(14) 0.79857(12) 0.0679(11) Uani 1 1 d . . .
Si2 Si -0.06080(17) 0.16996(14) 0.71316(10) 0.0698(9) Uani 1 1 d . . .
Si3 Si 0.14831(16) -0.11888(13) 1.12692(9) 0.0549(7) Uani 1 1 d . . .
Si4 Si 0.23434(16) -0.11509(14) 1.03915(11) 0.0570(8) Uani 1 1 d . . .
C1 C -0.0232(5) 0.1122(4) 0.7920(3) 0.045(2) Uani 1 1 d . . .
C2 C 0.0985(4) 0.1106(4) 0.7718(3) 0.054(2) Uani 1 1 d . . .
H2A H 0.0874 0.1539 0.7624 0.065 Uiso 1 1 calc R . .
C3 C 0.1220(6) 0.0721(6) 0.7294(3) 0.076(4) Uani 1 1 d . . .
H3A H 0.1325 0.0291 0.7385 0.091 Uiso 1 1 calc R . .
H3B H 0.0842 0.0704 0.7078 0.091 Uiso 1 1 calc R . .
C4 C 0.1859(6) 0.1009(7) 0.7062(4) 0.114(5) Uani 1 1 d . . .
H4A H 0.1756 0.1433 0.6958 0.137 Uiso 1 1 calc R . .
H4B H 0.1990 0.0755 0.6802 0.137 Uiso 1 1 calc R . .
C5 C 0.2465(7) 0.1025(7) 0.7415(4) 0.112(5) Uani 1 1 d . . .
H5A H 0.2577 0.0598 0.7510 0.135 Uiso 1 1 calc R . .
H5B H 0.2873 0.1210 0.7277 0.135 Uiso 1 1 calc R . .
C6 C 0.2245(6) 0.1419(6) 0.7824(4) 0.094(5) Uani 1 1 d . . .
H6A H 0.2150 0.1850 0.7730 0.113 Uiso 1 1 calc R . .
H6B H 0.2617 0.1429 0.8044 0.113 Uiso 1 1 calc R . .
C7 C 0.1575(5) 0.1123(5) 0.8046(4) 0.066(3) Uani 1 1 d . . .
H7A H 0.1676 0.0697 0.8148 0.080 Uiso 1 1 calc R . .
H7B H 0.1444 0.1372 0.8308 0.080 Uiso 1 1 calc R . .
C8 C -0.1406(5) 0.1121(4) 0.8197(3) 0.052(2) Uani 1 1 d . . .
H8A H -0.1409 0.1502 0.8008 0.063 Uiso 1 1 calc R . .
C9 C -0.1536(4) 0.1331(4) 0.8684(3) 0.054(2) Uani 1 1 d . . .
H9A H -0.1515 0.0966 0.8883 0.065 Uiso 1 1 calc R . .
H9B H -0.1176 0.1624 0.8776 0.065 Uiso 1 1 calc R . .
C10 C -0.2240(6) 0.1651(5) 0.8734(4) 0.086(4) Uani 1 1 d . . .
H10A H -0.2238 0.2050 0.8572 0.104 Uiso 1 1 calc R . .
H10B H -0.2326 0.1740 0.9051 0.104 Uiso 1 1 calc R . .
C11 C -0.2820(5) 0.1231(6) 0.8549(4) 0.090(4) Uani 1 1 d . . .
H11A H -0.2869 0.0863 0.8743 0.108 Uiso 1 1 calc R . .
H11B H -0.3253 0.1463 0.8558 0.108 Uiso 1 1 calc R . .
C12 C -0.2683(6) 0.1014(6) 0.8066(4) 0.084(4) Uani 1 1 d . . .
H12A H -0.3039 0.0718 0.7973 0.101 Uiso 1 1 calc R . .
H12B H -0.2698 0.1375 0.7864 0.101 Uiso 1 1 calc R . .
C13 C -0.1995(5) 0.0707(5) 0.8038(4) 0.064(3) Uani 1 1 d . . .
H13A H -0.1910 0.0584 0.7726 0.076 Uiso 1 1 calc R . .
H13B H -0.2002 0.0324 0.8220 0.076 Uiso 1 1 calc R . .
C14 C 0.0284(6) 0.2233(5) 0.8542(4) 0.085(4) Uani 1 1 d . . .
H14A H -0.0005 0.1946 0.8708 0.128 Uiso 1 1 calc R . .
H14B H 0.0345 0.2615 0.8714 0.128 Uiso 1 1 calc R . .
H14C H 0.0727 0.2041 0.8489 0.128 Uiso 1 1 calc R . .
C15 C 0.0417(8) 0.2971(5) 0.7658(4) 0.125(5) Uani 1 1 d . . .
H15A H 0.0195 0.3069 0.7376 0.187 Uiso 1 1 calc R . .
H15B H 0.0856 0.2774 0.7600 0.187 Uiso 1 1 calc R . .
H15C H 0.0486 0.3353 0.7828 0.187 Uiso 1 1 calc R . .
C16 C -0.0922(7) 0.2889(5) 0.8104(5) 0.140(6) Uani 1 1 d . . .
H16A H -0.1143 0.3000 0.7824 0.210 Uiso 1 1 calc R . .
H16B H -0.0800 0.3267 0.8266 0.210 Uiso 1 1 calc R . .
H16C H -0.1234 0.2641 0.8285 0.210 Uiso 1 1 calc R . .
C17 C 0.0064(7) 0.2000(6) 0.6730(4) 0.131(6) Uani 1 1 d . . .
H17A H 0.0481 0.1756 0.6764 0.197 Uiso 1 1 calc R . .
H17B H 0.0160 0.2436 0.6794 0.197 Uiso 1 1 calc R . .
H17C H -0.0102 0.1961 0.6425 0.197 Uiso 1 1 calc R . .
C18 C -0.1410(7) 0.2171(6) 0.7058(5) 0.129(6) Uani 1 1 d . . .
H18A H -0.1756 0.2025 0.7267 0.193 Uiso 1 1 calc R . .
H18B H -0.1576 0.2125 0.6754 0.193 Uiso 1 1 calc R . .
H18C H -0.1312 0.2609 0.7117 0.193 Uiso 1 1 calc R . .
C19 C -0.0809(6) 0.0887(5) 0.6960(3) 0.078(4) Uani 1 1 d . . .
H19A H -0.0395 0.0636 0.6969 0.116 Uiso 1 1 calc R . .
H19B H -0.0992 0.0888 0.6658 0.116 Uiso 1 1 calc R . .
H19C H -0.1146 0.0711 0.7163 0.116 Uiso 1 1 calc R . .
C20 C 0.1007(4) -0.0668(4) 1.0463(3) 0.0366(19) Uani 1 1 d . . .
C21 C 0.1467(4) 0.0355(4) 1.0707(3) 0.046(2) Uani 1 1 d . . .
H21A H 0.1827 0.0087 1.0841 0.056 Uiso 1 1 calc R . .
C22 C 0.1069(5) 0.0700(4) 1.1090(3) 0.050(3) Uani 1 1 d . . .
H22A H 0.0679 0.0926 1.0962 0.060 Uiso 1 1 calc R . .
H22B H 0.0890 0.0390 1.1303 0.060 Uiso 1 1 calc R . .
C23 C 0.1526(6) 0.1153(4) 1.1335(3) 0.064(3) Uani 1 1 d . . .
H23A H 0.1249 0.1376 1.1557 0.077 Uiso 1 1 calc R . .
H23B H 0.1873 0.0913 1.1498 0.077 Uiso 1 1 calc R . .
C24 C 0.1888(6) 0.1631(5) 1.1048(4) 0.077(3) Uani 1 1 d . . .
H24A H 0.2210 0.1875 1.1230 0.092 Uiso 1 1 calc R . .
H24B H 0.1556 0.1918 1.0913 0.092 Uiso 1 1 calc R . .
C25 C 0.2274(6) 0.1266(5) 1.0681(5) 0.086(4) Uani 1 1 d . . .
H25A H 0.2506 0.1565 1.0483 0.103 Uiso 1 1 calc R . .
H25B H 0.2626 0.1005 1.0822 0.103 Uiso 1 1 calc R . .
C26 C 0.1804(5) 0.0851(4) 1.0400(3) 0.054(3) Uani 1 1 d . . .
H26A H 0.2069 0.0643 1.0164 0.065 Uiso 1 1 calc R . .
H26B H 0.1449 0.1107 1.0257 0.065 Uiso 1 1 calc R . .
C27 C 0.0522(4) -0.1663(3) 1.0202(3) 0.042(2) Uani 1 1 d . . .
H27A H 0.0884 -0.1829 1.0402 0.050 Uiso 1 1 calc R . .
C28 C -0.0171(5) -0.1953(5) 1.0340(4) 0.070(3) Uani 1 1 d . . .
H28A H -0.0272 -0.1839 1.0652 0.084 Uiso 1 1 calc R . .
H28B H -0.0535 -0.1779 1.0151 0.084 Uiso 1 1 calc R . .
C29 C -0.0172(6) -0.2638(5) 1.0298(4) 0.072(4) Uani 1 1 d . . .
H29A H -0.0619 -0.2805 1.0387 0.086 Uiso 1 1 calc R . .
H29B H 0.0178 -0.2819 1.0495 0.086 Uiso 1 1 calc R . .
C30 C -0.0022(6) -0.2813(4) 0.9811(4) 0.087(4) Uani 1 1 d . . .
H30A H -0.0017 -0.3270 0.9783 0.105 Uiso 1 1 calc R . .
H30B H -0.0390 -0.2652 0.9620 0.105 Uiso 1 1 calc R . .
C31 C 0.0638(6) -0.2561(4) 0.9654(3) 0.068(3) Uani 1 1 d . . .
H31A H 0.0695 -0.2663 0.9336 0.081 Uiso 1 1 calc R . .
H31B H 0.1010 -0.2763 0.9821 0.081 Uiso 1 1 calc R . .
C32 C 0.0690(5) -0.1851(3) 0.9715(3) 0.052(2) Uani 1 1 d . . .
H32A H 0.0370 -0.1643 0.9511 0.062 Uiso 1 1 calc R . .
H32B H 0.1154 -0.1713 0.9640 0.062 Uiso 1 1 calc R . .
C33 C 0.1736(6) -0.2049(4) 1.1349(4) 0.080(4) Uani 1 1 d . . .
H33A H 0.2210 -0.2107 1.1261 0.120 Uiso 1 1 calc R . .
H33B H 0.1445 -0.2313 1.1165 0.120 Uiso 1 1 calc R . .
H33C H 0.1682 -0.2164 1.1662 0.120 Uiso 1 1 calc R . .
C34 C 0.1994(6) -0.0687(5) 1.1663(4) 0.090(4) Uani 1 1 d . . .
H34A H 0.2476 -0.0716 1.1588 0.135 Uiso 1 1 calc R . .
H34B H 0.1925 -0.0830 1.1969 0.135 Uiso 1 1 calc R . .
H34C H 0.1845 -0.0255 1.1638 0.135 Uiso 1 1 calc R . .
C35 C 0.0568(5) -0.1106(5) 1.1444(3) 0.067(3) Uani 1 1 d . . .
H35A H 0.0282 -0.1368 1.1255 0.100 Uiso 1 1 calc R . .
H35B H 0.0427 -0.0672 1.1412 0.100 Uiso 1 1 calc R . .
H35C H 0.0518 -0.1234 1.1754 0.100 Uiso 1 1 calc R . .
C36 C 0.3127(5) -0.0935(6) 1.0746(4) 0.100(4) Uani 1 1 d . . .
H36A H 0.3101 -0.0497 1.0831 0.150 Uiso 1 1 calc R . .
H36B H 0.3541 -0.1007 1.0574 0.150 Uiso 1 1 calc R . .
H36C H 0.3136 -0.1193 1.1014 0.150 Uiso 1 1 calc R . .
C37 C 0.2331(5) -0.0686(4) 0.9857(4) 0.083(3) Uani 1 1 d . . .
H37A H 0.1928 -0.0796 0.9684 0.124 Uiso 1 1 calc R . .
H37B H 0.2739 -0.0779 0.9684 0.124 Uiso 1 1 calc R . .
H37C H 0.2320 -0.0243 0.9927 0.124 Uiso 1 1 calc R . .
C38 C 0.2442(6) -0.2005(4) 1.0254(4) 0.087(3) Uani 1 1 d . . .
H38A H 0.2064 -0.2138 1.0066 0.130 Uiso 1 1 calc R . .
H38B H 0.2442 -0.2247 1.0529 0.130 Uiso 1 1 calc R . .
H38C H 0.2870 -0.2070 1.0096 0.130 Uiso 1 1 calc R . .
C39 C 0.1422(4) 0.0819(3) 0.9201(4) 0.0450(18) Uani 1 1 d . . .
C40 C 0.2063(5) 0.0537(5) 0.9121(3) 0.063(3) Uani 1 1 d . . .
H40A H 0.2096 0.0102 0.9078 0.076 Uiso 1 1 calc R . .
C41 C 0.2652(5) 0.0916(8) 0.9106(5) 0.107(5) Uani 1 1 d . . .
H41A H 0.3078 0.0744 0.9026 0.129 Uiso 1 1 calc R . .
C42 C 0.2595(8) 0.1565(7) 0.9213(6) 0.114(5) Uani 1 1 d . . .
H42A H 0.2985 0.1823 0.9222 0.136 Uiso 1 1 calc R . .
C43 C 0.1980(8) 0.1795(5) 0.9299(4) 0.093(4) Uani 1 1 d . . .
H43A H 0.1952 0.2223 0.9369 0.112 Uiso 1 1 calc R . .
C44 C 0.1389(5) 0.1468(4) 0.9294(3) 0.059(3) Uani 1 1 d . . .
H44A H 0.0968 0.1665 0.9351 0.071 Uiso 1 1 calc R . .

loop_
_atom_site_aniso_label
_atom_site_aniso_U_11
_atom_site_aniso_U_22
_atom_site_aniso_U_33
_atom_site_aniso_U_23
_atom_site_aniso_U_13
_atom_site_aniso_U_12
Yb1 0.0321(4) 0.0346(3) 0.0277(4) 0.000 0.000 -0.0016(3)
Yb2 0.0356(4) 0.0270(3) 0.0260(4) 0.000 0.000 -0.0007(3)
S1 0.0617(13) 0.0996(15) 0.0301(10) -0.003(2) 0.0010(19) -0.0463(12)
N1 0.041(5) 0.053(4) 0.037(4) 0.013(4) 0.008(4) -0.004(4)
N2 0.035(4) 0.049(4) 0.035(4) 0.009(3) 0.003(4) 0.003(4)
N3 0.056(4) 0.036(4) 0.042(4) 0.013(3) -0.002(3) -0.001(3)
N4 0.056(4) 0.024(3) 0.041(4) 0.004(3) -0.022(3) -0.003(4)
N5 0.045(5) 0.028(4) 0.042(5) 0.000(3) -0.009(4) 0.002(3)
N6 0.058(5) 0.037(4) 0.037(4) 0.009(3) -0.012(4) 0.003(4)
Si1 0.094(3) 0.0431(18) 0.067(2) 0.0118(16) -0.0093(19) -0.0033(16)
Si2 0.088(2) 0.0695(19) 0.0521(17) 0.0271(15) -0.0193(16) -0.0118(17)
Si3 0.0630(19) 0.0566(16) 0.0449(16) 0.0142(14) -0.0107(14) 0.0063(15)
Si4 0.0523(19) 0.0621(17) 0.0565(18) 0.0010(15) -0.0027(15) 0.0077(15)
C1 0.045(5) 0.057(6) 0.033(5) 0.001(5) 0.000(4) -0.007(4)
C2 0.033(5) 0.071(6) 0.057(6) 0.021(5) 0.000(5) -0.017(5)
C3 0.059(8) 0.126(10) 0.043(7) 0.000(7) 0.010(6) 0.008(7)
C4 0.057(8) 0.197(15) 0.089(10) -0.056(10) 0.043(8) -0.046(9)
C5 0.074(9) 0.165(13) 0.098(10) 0.005(10) 0.063(8) -0.029(10)
C6 0.048(8) 0.177(13) 0.059(8) -0.023(8) 0.009(6) -0.052(9)
C7 0.052(7) 0.095(8) 0.052(7) 0.006(6) 0.000(5) -0.009(6)
C8 0.043(6) 0.045(5) 0.068(7) 0.020(5) -0.004(5) 0.005(4)
C9 0.042(6) 0.070(6) 0.052(6) 0.010(5) 0.010(5) 0.007(5)
C10 0.091(10) 0.091(8) 0.077(8) 0.007(7) 0.010(7) 0.027(7)
C11 0.040(6) 0.124(10) 0.106(10) 0.015(8) 0.006(6) 0.005(7)
C12 0.062(8) 0.118(10) 0.073(8) -0.002(7) -0.001(7) 0.002(7)
C13 0.039(6) 0.078(7) 0.074(8) -0.011(6) -0.009(5) 0.003(5)
C14 0.113(10) 0.074(8) 0.068(8) -0.003(6) -0.033(7) 0.001(7)
C15 0.200(16) 0.076(8) 0.099(10) 0.007(7) 0.023(10) -0.068(10)
C16 0.145(14) 0.076(8) 0.199(16) -0.056(10) -0.030(12) 0.056(9)
C17 0.196(16) 0.128(11) 0.070(9) 0.007(8) 0.047(10) -0.043(11)
C18 0.139(14) 0.124(11) 0.122(12) 0.043(9) -0.057(10) 0.028(10)
C19 0.093(9) 0.086(8) 0.054(7) 0.002(6) -0.022(6) -0.009(7)
C20 0.043(5) 0.038(5) 0.029(5) 0.001(4) 0.001(4) 0.002(4)
C21 0.045(6) 0.047(5) 0.046(5) 0.000(5) -0.022(4) 0.002(4)
C22 0.055(7) 0.046(6) 0.049(7) 0.001(5) -0.008(5) -0.002(5)
C23 0.091(9) 0.051(6) 0.051(7) -0.025(5) -0.036(6) 0.001(6)
C24 0.084(9) 0.051(6) 0.096(9) -0.024(6) -0.009(7) -0.019(6)
C25 0.059(8) 0.057(7) 0.143(12) 0.013(8) -0.005(8) -0.038(6)
C26 0.044(6) 0.063(6) 0.056(6) -0.006(5) 0.006(5) -0.014(5)
C27 0.045(5) 0.038(4) 0.042(5) 0.003(4) -0.004(4) 0.002(4)
C28 0.083(9) 0.058(7) 0.068(7) -0.007(6) 0.015(6) -0.013(5)
C29 0.070(9) 0.051(7) 0.094(10) -0.009(7) 0.011(7) 0.003(5)
C30 0.120(10) 0.030(5) 0.112(10) -0.024(5) -0.007(9) 0.000(7)
C31 0.094(9) 0.052(6) 0.058(7) -0.025(5) -0.008(6) -0.002(6)
C32 0.061(6) 0.043(5) 0.052(6) -0.011(4) -0.002(5) 0.006(5)
C33 0.095(9) 0.057(6) 0.088(9) 0.025(6) -0.001(7) 0.004(6)
C34 0.108(9) 0.108(9) 0.054(7) -0.001(6) -0.031(7) -0.023(7)
C35 0.079(8) 0.063(7) 0.059(7) 0.012(5) -0.001(6) 0.014(6)
C36 0.047(7) 0.146(11) 0.108(10) -0.011(9) -0.006(7) 0.029(8)
C37 0.075(8) 0.078(7) 0.096(9) 0.011(6) 0.031(7) 0.009(6)
C38 0.105(9) 0.073(7) 0.083(8) -0.011(6) 0.004(7) 0.027(7)
C39 0.051(5) 0.055(4) 0.029(4) 0.010(6) -0.011(6) -0.011(4)
C40 0.070(7) 0.078(6) 0.041(7) 0.010(5) 0.007(5) -0.001(5)
C41 0.039(6) 0.196(14) 0.087(12) 0.035(11) 0.002(6) -0.019(8)
C42 0.119(11) 0.145(12) 0.078(8) 0.005(13) 0.003(13) -0.087(10)
C43 0.137(12) 0.077(8) 0.066(11) -0.011(6) 0.007(9) -0.045(9)
C44 0.078(7) 0.051(5) 0.048(8) 0.003(4) -0.009(5) -0.012(5)

loop_
_atom_type_symbol
_atom_type_description
_atom_type_scat_dispersion_real
_atom_type_scat_dispersion_imag
_atom_type_scat_source
C C 0.0033 0.0016 'International Tables Vol C Tables 4.2.6.8 and 6.1.1.4'
H H 0.0000 0.0000 'International Tables Vol C Tables 4.2.6.8 and 6.1.1.4'
N N 0.0061 0.0033 'International Tables Vol C Tables 4.2.6.8 and 6.1.1.4'
Si Si 0.0817 0.0704 'International Tables Vol C Tables 4.2.6.8 and 6.1.1.4'
S S 0.1246 0.1234 'International Tables Vol C Tables 4.2.6.8 and 6.1.1.4'
Yb Yb -0.3850 5.5486 'International Tables Vol C Tables 4.2.6.8 and 6.1.1.4'

loop_
_geom_angle_atom_site_label_1
_geom_angle_atom_site_label_2
_geom_angle_atom_site_label_3
_geom_angle
_geom_angle_site_symmetry_1
_geom_angle_site_symmetry_3
_geom_angle_publ_flag
N1 Yb1 N1 110.4(3) 2 . ?
N1 Yb1 N2 101.3(3) 2 . ?
N1 Yb1 N2 57.4(2) . . ?
N1 Yb1 N2 57.4(2) 2 2 ?
N1 Yb1 N2 101.3(3) . 2 ?
N2 Yb1 N2 145.0(3) . 2 ?
N1 Yb1 C1 28.8(2) 2 2 ?
N1 Yb1 C1 108.2(2) . 2 ?
N2 Yb1 C1 125.4(3) . 2 ?
N2 Yb1 C1 28.6(2) 2 2 ?
N1 Yb1 C1 108.2(2) 2 . ?
N1 Yb1 C1 28.8(2) . . ?
N2 Yb1 C1 28.6(2) . . ?
N2 Yb1 C1 125.4(3) 2 . ?
C1 Yb1 C1 120.7(4) 2 . ?
N1 Yb1 S1 146.33(17) 2 . ?
N1 Yb1 S1 98.03(18) . . ?
N2 Yb1 S1 109.27(19) . . ?
N2 Yb1 S1 100.53(18) 2 . ?
C1 Yb1 S1 125.21(19) 2 . ?
C1 Yb1 S1 105.45(18) . . ?
N1 Yb1 S1 98.03(18) 2 2 ?
N1 Yb1 S1 146.33(17) . 2 ?
N2 Yb1 S1 100.53(18) . 2 ?
N2 Yb1 S1 109.27(19) 2 2 ?
C1 Yb1 S1 105.45(18) 2 2 ?
C1 Yb1 S1 125.21(19) . 2 ?
S1 Yb1 S1 63.24(10) . 2 ?
N4 Yb2 N4 111.8(3) . 2 ?
N4 Yb2 N5 101.9(2) . 2 ?
N4 Yb2 N5 57.4(2) 2 2 ?
N4 Yb2 N5 57.4(2) . . ?
N4 Yb2 N5 101.9(2) 2 . ?
N5 Yb2 N5 145.5(3) 2 . ?
N4 Yb2 C20 109.3(2) . 2 ?
N4 Yb2 C20 28.8(2) 2 2 ?
N5 Yb2 C20 28.5(2) 2 2 ?
N5 Yb2 C20 126.1(2) . 2 ?
N4 Yb2 C20 28.8(2) . . ?
N4 Yb2 C20 109.3(2) 2 . ?
N5 Yb2 C20 126.1(2) 2 . ?
N5 Yb2 C20 28.5(2) . . ?
C20 Yb2 C20 121.7(3) 2 . ?
N4 Yb2 S1 147.32(17) . 2 ?
N4 Yb2 S1 96.43(17) 2 2 ?
N5 Yb2 S1 107.18(19) 2 2 ?
N5 Yb2 S1 102.09(18) . 2 ?
C20 Yb2 S1 103.41(17) 2 2 ?
C20 Yb2 S1 126.66(17) . 2 ?
N4 Yb2 S1 96.43(17) . . ?
N4 Yb2 S1 147.32(17) 2 . ?
N5 Yb2 S1 102.09(18) 2 . ?
N5 Yb2 S1 107.18(19) . . ?
C20 Yb2 S1 126.65(17) 2 . ?
C20 Yb2 S1 103.41(17) . . ?
S1 Yb2 S1 63.39(10) 2 . ?
C39 S1 Yb2 121.4(4) . . ?
C39 S1 Yb1 121.9(4) . . ?
Yb2 S1 Yb1 116.69(7) . . ?
C1 N1 C2 120.7(7) . . ?
C1 N1 Yb1 94.8(5) . . ?
C2 N1 Yb1 144.4(6) . . ?
C1 N2 C8 120.6(7) . . ?
C1 N2 Yb1 93.2(5) . . ?
C8 N2 Yb1 145.5(5) . . ?
C1 N3 Si2 118.0(5) . . ?
C1 N3 Si1 119.0(6) . . ?
Si2 N3 Si1 123.0(4) . . ?
C20 N4 C21 121.9(7) . . ?
C20 N4 Yb2 94.6(5) . . ?
C21 N4 Yb2 143.1(5) . . ?
C20 N5 C27 119.6(7) . . ?
C20 N5 Yb2 92.6(5) . . ?
C27 N5 Yb2 147.2(5) . . ?
C20 N6 Si3 119.1(6) . . ?
C20 N6 Si4 119.3(5) . . ?
Si3 N6 Si4 121.5(4) . . ?
N3 Si1 C15 112.2(5) . . ?
N3 Si1 C16 113.0(5) . . ?
C15 Si1 C16 104.1(7) . . ?
N3 Si1 C14 109.3(4) . . ?
C15 Si1 C14 110.3(6) . . ?
C16 Si1 C14 107.7(6) . . ?
N3 Si2 C19 110.3(4) . . ?
N3 Si2 C18 112.4(5) . . ?
C19 Si2 C18 107.1(6) . . ?
N3 Si2 C17 111.0(5) . . ?
C19 Si2 C17 106.8(6) . . ?
C18 Si2 C17 108.9(6) . . ?
N6 Si3 C35 110.0(4) . . ?
N6 Si3 C34 114.4(4) . . ?
C35 Si3 C34 106.2(5) . . ?
N6 Si3 C33 109.0(4) . . ?
C35 Si3 C33 107.6(5) . . ?
C34 Si3 C33 109.4(5) . . ?
N6 Si4 C37 108.2(4) . . ?
N6 Si4 C38 112.7(4) . . ?
C37 Si4 C38 109.2(5) . . ?
N6 Si4 C36 110.3(4) . . ?
C37 Si4 C36 110.6(5) . . ?
C38 Si4 C36 105.8(5) . . ?
N2 C1 N1 114.6(8) . . ?
N2 C1 N3 125.0(8) . . ?
N1 C1 N3 120.3(8) . . ?
N2 C1 Yb1 58.2(5) . . ?
N1 C1 Yb1 56.5(4) . . ?
N3 C1 Yb1 176.1(6) . . ?
N1 C2 C7 109.3(7) . . ?
N1 C2 C3 112.4(8) . . ?
C7 C2 C3 108.1(9) . . ?
N1 C2 H2A 109.0 . . ?
C7 C2 H2A 109.0 . . ?
C3 C2 H2A 109.0 . . ?
C4 C3 C2 112.6(10) . . ?
C4 C3 H3A 109.1 . . ?
C2 C3 H3A 109.1 . . ?
C4 C3 H3B 109.1 . . ?
C2 C3 H3B 109.1 . . ?
H3A C3 H3B 107.8 . . ?
C3 C4 C5 108.3(10) . . ?
C3 C4 H4A 110.0 . . ?
C5 C4 H4A 110.0 . . ?
C3 C4 H4B 110.0 . . ?
C5 C4 H4B 110.0 . . ?
H4A C4 H4B 108.4 . . ?
C6 C5 C4 109.3(11) . . ?
C6 C5 H5A 109.8 . . ?
C4 C5 H5A 109.8 . . ?
C6 C5 H5B 109.8 . . ?
C4 C5 H5B 109.8 . . ?
H5A C5 H5B 108.3 . . ?
C5 C6 C7 109.9(9) . . ?
C5 C6 H6A 109.7 . . ?
C7 C6 H6A 109.7 . . ?
C5 C6 H6B 109.7 . . ?
C7 C6 H6B 109.7 . . ?
H6A C6 H6B 108.2 . . ?
C2 C7 C6 111.4(8) . . ?
C2 C7 H7A 109.3 . . ?
C6 C7 H7A 109.3 . . ?
C2 C7 H7B 109.3 . . ?
C6 C7 H7B 109.3 . . ?
H7A C7 H7B 108.0 . . ?
N2 C8 C13 113.2(7) . . ?
N2 C8 C9 111.9(7) . . ?
C13 C8 C9 109.7(8) . . ?
N2 C8 H8A 107.2 . . ?
C13 C8 H8A 107.2 . . ?
C9 C8 H8A 107.2 . . ?
C10 C9 C8 111.5(8) . . ?
C10 C9 H9A 109.3 . . ?
C8 C9 H9A 109.3 . . ?
C10 C9 H9B 109.3 . . ?
C8 C9 H9B 109.3 . . ?
H9A C9 H9B 108.0 . . ?
C9 C10 C11 111.2(9) . . ?
C9 C10 H10A 109.4 . . ?
C11 C10 H10A 109.4 . . ?
C9 C10 H10B 109.4 . . ?
C11 C10 H10B 109.4 . . ?
H10A C10 H10B 108.0 . . ?
C12 C11 C10 112.4(9) . . ?
C12 C11 H11A 109.1 . . ?
C10 C11 H11A 109.1 . . ?
C12 C11 H11B 109.1 . . ?
C10 C11 H11B 109.1 . . ?
H11A C11 H11B 107.8 . . ?
C13 C12 C11 110.0(10) . . ?
C13 C12 H12A 109.7 . . ?
C11 C12 H12A 109.7 . . ?
C13 C12 H12B 109.7 . . ?
C11 C12 H12B 109.7 . . ?
H12A C12 H12B 108.2 . . ?
C12 C13 C8 113.9(9) . . ?
C12 C13 H13A 108.8 . . ?
C8 C13 H13A 108.8 . . ?
C12 C13 H13B 108.8 . . ?
C8 C13 H13B 108.8 . . ?
H13A C13 H13B 107.7 . . ?
Si1 C14 H14A 109.5 . . ?
Si1 C14 H14B 109.5 . . ?
H14A C14 H14B 109.5 . . ?
Si1 C14 H14C 109.5 . . ?
H14A C14 H14C 109.5 . . ?
H14B C14 H14C 109.5 . . ?
Si1 C15 H15A 109.5 . . ?
Si1 C15 H15B 109.5 . . ?
H15A C15 H15B 109.5 . . ?
Si1 C15 H15C 109.5 . . ?
H15A C15 H15C 109.5 . . ?
H15B C15 H15C 109.5 . . ?
Si1 C16 H16A 109.5 . . ?
Si1 C16 H16B 109.5 . . ?
H16A C16 H16B 109.5 . . ?
Si1 C16 H16C 109.5 . . ?
H16A C16 H16C 109.5 . . ?
H16B C16 H16C 109.5 . . ?
Si2 C17 H17A 109.5 . . ?
Si2 C17 H17B 109.5 . . ?
H17A C17 H17B 109.5 . . ?
Si2 C17 H17C 109.5 . . ?
H17A C17 H17C 109.5 . . ?
H17B C17 H17C 109.5 . . ?
Si2 C18 H18A 109.5 . . ?
Si2 C18 H18B 109.5 . . ?
H18A C18 H18B 109.5 . . ?
Si2 C18 H18C 109.5 . . ?
H18A C18 H18C 109.5 . . ?
H18B C18 H18C 109.5 . . ?
Si2 C19 H19A 109.5 . . ?
Si2 C19 H19B 109.5 . . ?
H19A C19 H19B 109.5 . . ?
Si2 C19 H19C 109.5 . . ?
H19A C19 H19C 109.5 . . ?
H19B C19 H19C 109.5 . . ?
N5 C20 N4 115.5(7) . . ?
N5 C20 N6 124.3(7) . . ?
N4 C20 N6 120.1(7) . . ?
N5 C20 Yb2 58.9(4) . . ?
N4 C20 Yb2 56.6(4) . . ?
N6 C20 Yb2 176.0(6) . . ?
N4 C21 C26 110.2(7) . . ?
N4 C21 C22 109.7(7) . . ?
C26 C21 C22 108.7(7) . . ?
N4 C21 H21A 109.4 . . ?
C26 C21 H21A 109.4 . . ?
C22 C21 H21A 109.4 . . ?
C23 C22 C21 111.2(9) . . ?
C23 C22 H22A 109.4 . . ?
C21 C22 H22A 109.4 . . ?
C23 C22 H22B 109.4 . . ?
C21 C22 H22B 109.4 . . ?
H22A C22 H22B 108.0 . . ?
C24 C23 C22 116.1(8) . . ?
C24 C23 H23A 108.3 . . ?
C22 C23 H23A 108.3 . . ?
C24 C23 H23B 108.3 . . ?
C22 C23 H23B 108.3 . . ?
H23A C23 H23B 107.4 . . ?
C23 C24 C25 106.9(8) . . ?
C23 C24 H24A 110.3 . . ?
C25 C24 H24A 110.3 . . ?
C23 C24 H24B 110.3 . . ?
C25 C24 H24B 110.3 . . ?
H24A C24 H24B 108.6 . . ?
C26 C25 C24 112.9(9) . . ?
C26 C25 H25A 109.0 . . ?
C24 C25 H25A 109.0 . . ?
C26 C25 H25B 109.0 . . ?
C24 C25 H25B 109.0 . . ?
H25A C25 H25B 107.8 . . ?
C25 C26 C21 109.2(8) . . ?
C25 C26 H26A 109.8 . . ?
C21 C26 H26A 109.8 . . ?
C25 C26 H26B 109.8 . . ?
C21 C26 H26B 109.8 . . ?
H26A C26 H26B 108.3 . . ?
N5 C27 C32 110.2(6) . . ?
N5 C27 C28 111.0(7) . . ?
C32 C27 C28 109.4(7) . . ?
N5 C27 H27A 108.7 . . ?
C32 C27 H27A 108.7 . . ?
C28 C27 H27A 108.7 . . ?
C29 C28 C27 112.2(9) . . ?
C29 C28 H28A 109.2 . . ?
C27 C28 H28A 109.2 . . ?
C29 C28 H28B 109.2 . . ?
C27 C28 H28B 109.2 . . ?
H28A C28 H28B 107.9 . . ?
C28 C29 C30 109.0(10) . . ?
C28 C29 H29A 109.9 . . ?
C30 C29 H29A 109.9 . . ?
C28 C29 H29B 109.9 . . ?
C30 C29 H29B 109.9 . . ?
H29A C29 H29B 108.3 . . ?
C31 C30 C29 112.3(9) . . ?
C31 C30 H30A 109.1 . . ?
C29 C30 H30A 109.1 . . ?
C31 C30 H30B 109.1 . . ?
C29 C30 H30B 109.1 . . ?
H30A C30 H30B 107.9 . . ?
C30 C31 C32 112.5(8) . . ?
C30 C31 H31A 109.1 . . ?
C32 C31 H31A 109.1 . . ?
C30 C31 H31B 109.1 . . ?
C32 C31 H31B 109.1 . . ?
H31A C31 H31B 107.8 . . ?
C31 C32 C27 110.8(7) . . ?
C31 C32 H32A 109.5 . . ?
C27 C32 H32A 109.5 . . ?
C31 C32 H32B 109.5 . . ?
C27 C32 H32B 109.5 . . ?
H32A C32 H32B 108.1 . . ?
Si3 C33 H33A 109.5 . . ?
Si3 C33 H33B 109.5 . . ?
H33A C33 H33B 109.5 . . ?
Si3 C33 H33C 109.5 . . ?
H33A C33 H33C 109.5 . . ?
H33B C33 H33C 109.5 . . ?
Si3 C34 H34A 109.5 . . ?
Si3 C34 H34B 109.5 . . ?
H34A C34 H34B 109.5 . . ?
Si3 C34 H34C 109.5 . . ?
H34A C34 H34C 109.5 . . ?
H34B C34 H34C 109.5 . . ?
Si3 C35 H35A 109.5 . . ?
Si3 C35 H35B 109.5 . . ?
H35A C35 H35B 109.5 . . ?
Si3 C35 H35C 109.5 . . ?
H35A C35 H35C 109.5 . . ?
H35B C35 H35C 109.5 . . ?
Si4 C36 H36A 109.5 . . ?
Si4 C36 H36B 109.5 . . ?
H36A C36 H36B 109.5 . . ?
Si4 C36 H36C 109.5 . . ?
H36A C36 H36C 109.5 . . ?
H36B C36 H36C 109.5 . . ?
Si4 C37 H37A 109.5 . . ?
Si4 C37 H37B 109.5 . . ?
H37A C37 H37B 109.5 . . ?
Si4 C37 H37C 109.5 . . ?
H37A C37 H37C 109.5 . . ?
H37B C37 H37C 109.5 . . ?
Si4 C38 H38A 109.5 . . ?
Si4 C38 H38B 109.5 . . ?
H38A C38 H38B 109.5 . . ?
Si4 C38 H38C 109.5 . . ?
H38A C38 H38C 109.5 . . ?
H38B C38 H38C 109.5 . . ?
C40 C39 C44 119.6(8) . . ?
C40 C39 S1 120.2(6) . . ?
C44 C39 S1 120.3(7) . . ?
C41 C40 C39 119.0(10) . . ?
C41 C40 H40A 120.5 . . ?
C39 C40 H40A 120.5 . . ?
C40 C41 C42 119.2(11) . . ?
C40 C41 H41A 120.4 . . ?
C42 C41 H41A 120.4 . . ?
C43 C42 C41 118.3(11) . . ?
C43 C42 H42A 120.8 . . ?
C41 C42 H42A 120.8 . . ?
C42 C43 C44 125.6(12) . . ?
C42 C43 H43A 117.2 . . ?
C44 C43 H43A 117.2 . . ?
C43 C44 C39 118.1(10) . . ?
C43 C44 H44A 121.0 . . ?
C39 C44 H44A 121.0 . . ?

loop_
_geom_bond_atom_site_label_1
_geom_bond_atom_site_label_2
_geom_bond_distance
_geom_bond_site_symmetry_2
_geom_bond_publ_flag
Yb1 N1 2.324(6) 2 ?
Yb1 N1 2.324(6) . ?
Yb1 N2 2.365(7) . ?
Yb1 N2 2.365(7) 2 ?
Yb1 C1 2.779(9) 2 ?
Yb1 C1 2.779(9) . ?
Yb1 S1 2.818(3) . ?
Yb1 S1 2.818(3) 2 ?
Yb2 N4 2.305(6) . ?
Yb2 N4 2.305(6) 2 ?
Yb2 N5 2.359(6) 2 ?
Yb2 N5 2.360(6) . ?
Yb2 C20 2.753(8) 2 ?
Yb2 C20 2.753(8) . ?
Yb2 S1 2.812(3) 2 ?
Yb2 S1 2.812(3) . ?
S1 C39 1.773(7) . ?
N1 C1 1.342(11) . ?
N1 C2 1.449(10) . ?
N2 C1 1.332(10) . ?
N2 C8 1.444(10) . ?
N3 C1 1.432(10) . ?
N3 Si2 1.744(7) . ?
N3 Si1 1.774(7) . ?
N4 C20 1.332(9) . ?
N4 C21 1.466(10) . ?
N5 C20 1.316(10) . ?
N5 C27 1.491(9) . ?
N6 C20 1.456(10) . ?
N6 Si3 1.764(7) . ?
N6 Si4 1.766(8) . ?
Si1 C15 1.843(11) . ?
Si1 C16 1.845(12) . ?
Si1 C14 1.876(10) . ?
Si2 C19 1.833(10) . ?
Si2 C18 1.856(13) . ?
Si2 C17 1.871(11) . ?
Si3 C35 1.851(10) . ?
Si3 C34 1.859(10) . ?
Si3 C33 1.899(10) . ?
Si4 C37 1.859(10) . ?
Si4 C38 1.860(9) . ?
Si4 C36 1.897(11) . ?
C2 C7 1.498(12) . ?
C2 C3 1.561(13) . ?
C2 H2A 0.9800 . ?
C3 C4 1.537(14) . ?
C3 H3A 0.9700 . ?
C3 H3B 0.9700 . ?
C4 C5 1.567(18) . ?
C4 H4A 0.9700 . ?
C4 H4B 0.9700 . ?
C5 C6 1.528(15) . ?
C5 H5A 0.9700 . ?
C5 H5B 0.9700 . ?
C6 C7 1.580(13) . ?
C6 H6A 0.9700 . ?
C6 H6B 0.9700 . ?
C7 H7A 0.9700 . ?
C7 H7B 0.9700 . ?
C8 C13 1.510(11) . ?
C8 C9 1.527(12) . ?
C8 H8A 0.9800 . ?
C9 C10 1.527(11) . ?
C9 H9A 0.9700 . ?
C9 H9B 0.9700 . ?
C10 C11 1.531(14) . ?
C10 H10A 0.9700 . ?
C10 H10B 0.9700 . ?
C11 C12 1.521(14) . ?
C11 H11A 0.9700 . ?
C11 H11B 0.9700 . ?
C12 C13 1.482(13) . ?
C12 H12A 0.9700 . ?
C12 H12B 0.9700 . ?
C13 H13A 0.9700 . ?
C13 H13B 0.9700 . ?
C14 H14A 0.9600 . ?
C14 H14B 0.9600 . ?
C14 H14C 0.9600 . ?
C15 H15A 0.9600 . ?
C15 H15B 0.9600 . ?
C15 H15C 0.9600 . ?
C16 H16A 0.9600 . ?
C16 H16B 0.9600 . ?
C16 H16C 0.9600 . ?
C17 H17A 0.9600 . ?
C17 H17B 0.9600 . ?
C17 H17C 0.9600 . ?
C18 H18A 0.9600 . ?
C18 H18B 0.9600 . ?
C18 H18C 0.9600 . ?
C19 H19A 0.9600 . ?
C19 H19B 0.9600 . ?
C19 H19C 0.9600 . ?
C21 C26 1.532(12) . ?
C21 C22 1.549(12) . ?
C21 H21A 0.9800 . ?
C22 C23 1.490(11) . ?
C22 H22A 0.9700 . ?
C22 H22B 0.9700 . ?
C23 C24 1.490(13) . ?
C23 H23A 0.9700 . ?
C23 H23B 0.9700 . ?
C24 C25 1.526(15) . ?
C24 H24A 0.9700 . ?
C24 H24B 0.9700 . ?
C25 C26 1.510(13) . ?
C25 H25A 0.9700 . ?
C25 H25B 0.9700 . ?
C26 H26A 0.9700 . ?
C26 H26B 0.9700 . ?
C27 C32 1.527(11) . ?
C27 C28 1.529(11) . ?
C27 H27A 0.9800 . ?
C28 C29 1.454(13) . ?
C28 H28A 0.9700 . ?
C28 H28B 0.9700 . ?
C29 C30 1.512(15) . ?
C29 H29A 0.9700 . ?
C29 H29B 0.9700 . ?
C30 C31 1.457(13) . ?
C30 H30A 0.9700 . ?
C30 H30B 0.9700 . ?
C31 C32 1.514(10) . ?
C31 H31A 0.9700 . ?
C31 H31B 0.9700 . ?
C32 H32A 0.9700 . ?
C32 H32B 0.9700 . ?
C33 H33A 0.9600 . ?
C33 H33B 0.9600 . ?
C33 H33C 0.9600 . ?
C34 H34A 0.9600 . ?
C34 H34B 0.9600 . ?
C34 H34C 0.9600 . ?
C35 H35A 0.9600 . ?
C35 H35B 0.9600 . ?
C35 H35C 0.9600 . ?
C36 H36A 0.9600 . ?
C36 H36B 0.9600 . ?
C36 H36C 0.9600 . ?
C37 H37A 0.9600 . ?
C37 H37B 0.9600 . ?
C37 H37C 0.9600 . ?
C38 H38A 0.9600 . ?
C38 H38B 0.9600 . ?
C38 H38C 0.9600 . ?
C39 C40 1.394(11) . ?
C39 C44 1.399(10) . ?
C40 C41 1.393(14) . ?
C40 H40A 0.9300 . ?
C41 C42 1.413(17) . ?
C41 H41A 0.9300 . ?
C42 C43 1.310(17) . ?
C42 H42A 0.9300 . ?
C43 C44 1.335(13) . ?
C43 H43A 0.9300 . ?
C44 H44A 0.9300 . ?
